data_4061186
loop_
_publ_author_name
'Ka\<sn\'a, Blanka'
'Jambor, Roman'
'Dost\'al, Libor'
'R\<u\<zi\<cka, Ale\<s'
'C\'isa\<rov\'a, Ivana'
'Hole\<cek, Jaroslav'

_publ_section_title
;
Quest for Organotin(IV) Cations Containing O,C,O-Chelating Ligands
;
_journal_name_full Organometallics
_journal_paper_doi 10.1021/om049636f
_journal_year 2004
_chemical_formula_moiety 'C28 H35 O2 Sn, C F3 O3 S'
_chemical_formula_sum 'C29 H35 F3 O5 S Sn'
_chemical_formula_weight 671.32
_space_group_IT_number 33
_symmetry_cell_setting orthorhombic
_symmetry_space_group_name_Hall 'P 2c -2n'
_symmetry_space_group_name_H-M 'P n a 21'
_cell_angle_alpha 90.00
_cell_angle_beta 90.00
_cell_angle_gamma 90.00
_cell_formula_units_Z 8
_cell_length_a 20.84000(10)
_cell_length_b 18.06800(10)
_cell_length_c 15.9170(2)
_cell_measurement_temperature 150(2)
_cell_volume 5993.34(9)
_diffrn_ambient_temperature 150(2)
_exptl_crystal_density_diffrn 1.488
_cod_database_code 4061186

loop_
_symmetry_equiv_pos_as_xyz
'x, y, z'
'-x, -y, z+1/2'
'-x+1/2, y+1/2, z+1/2'
'x+1/2, -y+1/2, z'

loop_
_atom_site_label
_atom_site_type_symbol
_atom_site_fract_x
_atom_site_fract_y
_atom_site_fract_z
_atom_site_U_iso_or_equiv
_atom_site_adp_type
_atom_site_occupancy
_atom_site_symmetry_multiplicity
_atom_site_calc_flag
_atom_site_refinement_flags
_atom_site_disorder_assembly
_atom_site_disorder_group
Sn1 Sn 0.775010(8) -0.387504(8) 0.598389(12) 0.02081(5) Uani 1 1 d . . .
O11 O 0.86179(9) -0.30928(10) 0.56415(12) 0.0241(4) Uani 1 1 d . . .
O12 O 0.67384(9) -0.44035(10) 0.56452(12) 0.0267(4) Uani 1 1 d . . .
C11 C 0.75087(13) -0.34255(16) 0.48172(17) 0.0225(6) Uani 1 1 d . . .
C12 C 0.79214(14) -0.29229(15) 0.44374(17) 0.0238(6) Uani 1 1 d . . .
C13 C 0.89158(18) -0.57745(17) 0.5328(2) 0.0364(8) Uani 1 1 d . . .
H13 H 0.9073 -0.5965 0.4826 0.044 Uiso 1 1 calc R . .
C14 C 0.71531(16) -0.27625(18) 0.3326(2) 0.0339(7) Uani 1 1 d . . .
H14 H 0.7033 -0.2537 0.2825 0.041 Uiso 1 1 calc R . .
C15 C 0.67439(15) -0.32624(17) 0.37025(18) 0.0319(6) Uani 1 1 d . . .
H15 H 0.6351 -0.3375 0.3457 0.038 Uiso 1 1 calc R . .
C16 C 0.69243(14) -0.35964(16) 0.44530(18) 0.0281(6) Uani 1 1 d . . .
C17 C 0.85561(15) -0.27372(16) 0.48297(18) 0.0293(6) Uani 1 1 d . . .
H17A H 0.8900 -0.2900 0.4464 0.035 Uiso 1 1 calc R . .
H17B H 0.8592 -0.2205 0.4897 0.035 Uiso 1 1 calc R . .
C18 C 0.92759(12) -0.30493(14) 0.60131(19) 0.0279(5) Uani 1 1 d . . .
C19 C 0.97173(15) -0.3562(2) 0.5531(2) 0.0396(8) Uani 1 1 d . . .
H19A H 0.9555 -0.4058 0.5559 0.059 Uiso 1 1 calc R . .
H19B H 1.0139 -0.3545 0.5774 0.059 Uiso 1 1 calc R . .
H19C H 0.9738 -0.3406 0.4955 0.059 Uiso 1 1 calc R . .
C110 C 0.95064(16) -0.22539(16) 0.5997(3) 0.0444(8) Uani 1 1 d . . .
H11A H 0.9600 -0.2112 0.5429 0.067 Uiso 1 1 calc R . .
H11B H 0.9887 -0.2209 0.6332 0.067 Uiso 1 1 calc R . .
H11C H 0.9178 -0.1937 0.6219 0.067 Uiso 1 1 calc R . .
C111 C 0.91892(15) -0.33018(19) 0.69146(19) 0.0352(7) Uani 1 1 d . . .
H11D H 0.8901 -0.2972 0.7199 0.053 Uiso 1 1 calc R . .
H11E H 0.9597 -0.3300 0.7195 0.053 Uiso 1 1 calc R . .
H11F H 0.9015 -0.3794 0.6921 0.053 Uiso 1 1 calc R . .
C112 C 0.64801(17) -0.4146(2) 0.4859(2) 0.0418(8) Uani 1 1 d . . .
H11G H 0.6066 -0.3916 0.4955 0.050 Uiso 1 1 calc R . .
H11H H 0.6417 -0.4564 0.4485 0.050 Uiso 1 1 calc R . .
C113 C 0.63142(13) -0.49115(13) 0.61286(19) 0.0282(6) Uani 1 1 d . . .
C114 C 0.61116(17) -0.55550(17) 0.5574(2) 0.0383(7) Uani 1 1 d . . .
H11I H 0.5815 -0.5383 0.5156 0.057 Uiso 1 1 calc R . .
H11J H 0.5909 -0.5928 0.5912 0.057 Uiso 1 1 calc R . .
H11K H 0.6483 -0.5761 0.5304 0.057 Uiso 1 1 calc R . .
C115 C 0.67254(16) -0.51890(16) 0.6849(2) 0.0328(7) Uani 1 1 d . . .
H11L H 0.7097 -0.5436 0.6628 0.049 Uiso 1 1 calc R . .
H11M H 0.6481 -0.5529 0.7185 0.049 Uiso 1 1 calc R . .
H11N H 0.6858 -0.4778 0.7189 0.049 Uiso 1 1 calc R . .
C116 C 0.57454(15) -0.44746(17) 0.6470(2) 0.0366(7) Uani 1 1 d . . .
H11O H 0.5898 -0.4088 0.6832 0.055 Uiso 1 1 calc R . .
H11P H 0.5469 -0.4800 0.6781 0.055 Uiso 1 1 calc R . .
H11Q H 0.5511 -0.4261 0.6011 0.055 Uiso 1 1 calc R . .
C21 C 0.82898(12) -0.48602(13) 0.60736(19) 0.0242(5) Uani 1 1 d . . .
C22 C 0.85195(17) -0.51565(17) 0.53238(19) 0.0304(7) Uani 1 1 d . . .
H22 H 0.8406 -0.4939 0.4816 0.036 Uiso 1 1 calc R . .
C23 C 0.77392(14) -0.25915(17) 0.36843(19) 0.0287(6) Uani 1 1 d . . .
H23 H 0.8012 -0.2255 0.3422 0.034 Uiso 1 1 calc R . .
C24 C 0.90755(14) -0.61038(13) 0.6077(2) 0.0359(7) Uani 1 1 d . . .
H24 H 0.9346 -0.6513 0.6081 0.043 Uiso 1 1 calc R . .
C25 C 0.88378(18) -0.58315(18) 0.6824(2) 0.0370(8) Uani 1 1 d . . .
H25 H 0.8938 -0.6066 0.7328 0.044 Uiso 1 1 calc R . .
C26 C 0.84467(17) -0.52050(17) 0.68256(19) 0.0305(7) Uani 1 1 d . . .
H26 H 0.8291 -0.5018 0.7330 0.037 Uiso 1 1 calc R . .
C31 C 0.73936(13) -0.32958(16) 0.70379(18) 0.0235(6) Uani 1 1 d . . .
C32 C 0.68567(15) -0.28472(15) 0.6893(2) 0.0296(6) Uani 1 1 d . . .
H32 H 0.6681 -0.2818 0.6357 0.036 Uiso 1 1 calc R . .
C33 C 0.65870(16) -0.24457(16) 0.7549(2) 0.0349(7) Uani 1 1 d . . .
H33 H 0.6225 -0.2157 0.7453 0.042 Uiso 1 1 calc R . .
C34 C 0.68537(17) -0.24740(19) 0.8337(2) 0.0397(8) Uani 1 1 d . . .
H34 H 0.6677 -0.2197 0.8772 0.048 Uiso 1 1 calc R . .
C35 C 0.73852(17) -0.2914(2) 0.8487(2) 0.0393(8) Uani 1 1 d . . .
H35 H 0.7566 -0.2931 0.9021 0.047 Uiso 1 1 calc R . .
C36 C 0.76499(15) -0.33322(18) 0.78369(19) 0.0301(6) Uani 1 1 d . . .
H36 H 0.8001 -0.3637 0.7942 0.036 Uiso 1 1 calc R . .
Sn2 Sn 0.743569(8) 0.026984(8) 0.615822(13) 0.02237(5) Uani 1 1 d . . .
O21 O 0.65919(9) 0.06826(9) 0.70406(13) 0.0243(4) Uani 1 1 d . . .
O22 O 0.82812(9) 0.05604(10) 0.51983(13) 0.0260(4) Uani 1 1 d . . .
C41 C 0.74598(11) 0.14257(12) 0.60950(18) 0.0196(5) Uani 1 1 d . . .
C42 C 0.69741(13) 0.18375(14) 0.64628(16) 0.0208(5) Uani 1 1 d . . .
C43 C 0.69926(14) 0.26049(15) 0.64198(18) 0.0269(6) Uani 1 1 d . . .
H43 H 0.6667 0.2888 0.6658 0.032 Uiso 1 1 calc R . .
C44 C 0.75023(13) 0.29410(14) 0.6018(2) 0.0289(6) Uani 1 1 d . . .
H44 H 0.7515 0.3455 0.5987 0.035 Uiso 1 1 calc R . .
C45 C 0.79987(15) 0.25313(15) 0.56549(19) 0.0289(6) Uani 1 1 d . . .
H45 H 0.8342 0.2767 0.5395 0.035 Uiso 1 1 calc R . .
C46 C 0.79690(13) 0.17662(14) 0.56905(17) 0.0219(5) Uani 1 1 d . . .
C47 C 0.64316(13) 0.14559(14) 0.69161(19) 0.0256(6) Uani 1 1 d . . .
H47A H 0.6359 0.1692 0.7455 0.031 Uiso 1 1 calc R . .
H47B H 0.6041 0.1496 0.6588 0.031 Uiso 1 1 calc R . .
C48 C 0.60950(15) 0.02353(15) 0.7477(2) 0.0295(7) Uani 1 1 d . . .
C49 C 0.58863(19) 0.06220(17) 0.8279(2) 0.0405(8) Uani 1 1 d . . .
H49A H 0.6258 0.0782 0.8585 0.061 Uiso 1 1 calc R . .
H49B H 0.5643 0.0285 0.8619 0.061 Uiso 1 1 calc R . .
H49C H 0.5626 0.1043 0.8141 0.061 Uiso 1 1 calc R . .
C410 C 0.55329(18) 0.0112(2) 0.6891(2) 0.0528(10) Uani 1 1 d . . .
H41A H 0.5328 0.0577 0.6776 0.079 Uiso 1 1 calc R . .
H41B H 0.5231 -0.0217 0.7150 0.079 Uiso 1 1 calc R . .
H41C H 0.5683 -0.0100 0.6375 0.079 Uiso 1 1 calc R . .
C411 C 0.64244(19) -0.04833(18) 0.7683(3) 0.0512(10) Uani 1 1 d . . .
H41D H 0.6540 -0.0732 0.7172 0.077 Uiso 1 1 calc R . .
H41E H 0.6139 -0.0791 0.8003 0.077 Uiso 1 1 calc R . .
H41F H 0.6804 -0.0385 0.8005 0.077 Uiso 1 1 calc R . .
C412 C 0.84944(14) 0.13133(15) 0.52952(19) 0.0262(6) Uani 1 1 d . . .
H41G H 0.8605 0.1518 0.4751 0.031 Uiso 1 1 calc R . .
H41H H 0.8874 0.1327 0.5647 0.031 Uiso 1 1 calc R . .
C413 C 0.87245(15) 0.00752(16) 0.47190(18) 0.0263(6) Uani 1 1 d . . .
C414 C 0.8339(2) -0.0622(2) 0.4533(3) 0.0632(13) Uani 1 1 d . . .
H41I H 0.8226 -0.0860 0.5052 0.095 Uiso 1 1 calc R . .
H41J H 0.8592 -0.0953 0.4198 0.095 Uiso 1 1 calc R . .
H41K H 0.7955 -0.0492 0.4233 0.095 Uiso 1 1 calc R . .
C415 C 0.9297(2) -0.0100(3) 0.5249(3) 0.0658(13) Uani 1 1 d . . .
H41L H 0.9539 0.0344 0.5347 0.099 Uiso 1 1 calc R . .
H41M H 0.9562 -0.0454 0.4964 0.099 Uiso 1 1 calc R . .
H41N H 0.9159 -0.0301 0.5777 0.099 Uiso 1 1 calc R . .
C416 C 0.8919(2) 0.0435(2) 0.3894(2) 0.0569(11) Uani 1 1 d . . .
H41O H 0.8542 0.0578 0.3588 0.085 Uiso 1 1 calc R . .
H41P H 0.9163 0.0089 0.3565 0.085 Uiso 1 1 calc R . .
H41Q H 0.9176 0.0865 0.4006 0.085 Uiso 1 1 calc R . .
C51 C 0.68372(15) -0.03205(16) 0.53239(19) 0.0291(6) Uani 1 1 d . . .
C52 C 0.67984(19) -0.10983(17) 0.5315(3) 0.0441(9) Uani 1 1 d . . .
H52 H 0.7049 -0.1376 0.5681 0.053 Uiso 1 1 calc R . .
C53 C 0.6386(2) -0.1451(2) 0.4760(3) 0.0592(12) Uani 1 1 d . . .
H53 H 0.6363 -0.1965 0.4750 0.071 Uiso 1 1 calc R . .
C54 C 0.6015(2) -0.1045(3) 0.4233(3) 0.0703(15) Uani 1 1 d . . .
H54 H 0.5736 -0.1286 0.3867 0.084 Uiso 1 1 calc R . .
C55 C 0.6043(2) -0.0284(3) 0.4229(3) 0.0626(12) Uani 1 1 d . . .
H55 H 0.5786 -0.0014 0.3862 0.075 Uiso 1 1 calc R . .
C56 C 0.64589(17) 0.0080(2) 0.4777(2) 0.0411(8) Uani 1 1 d . . .
H56 H 0.6481 0.0594 0.4775 0.049 Uiso 1 1 calc R . .
C61 C 0.80605(14) -0.02526(14) 0.70216(18) 0.0243(6) Uani 1 1 d . . .
C62 C 0.80347(17) -0.09986(16) 0.7248(2) 0.0356(7) Uani 1 1 d . . .
H62 H 0.7709 -0.1301 0.7043 0.043 Uiso 1 1 calc R . .
C63 C 0.85007(18) -0.12854(18) 0.7782(2) 0.0441(9) Uani 1 1 d . . .
H63 H 0.8481 -0.1781 0.7937 0.053 Uiso 1 1 calc R . .
C64 C 0.89908(18) -0.08508(18) 0.8088(2) 0.0397(8) Uani 1 1 d . . .
H64 H 0.9300 -0.1051 0.8443 0.048 Uiso 1 1 calc R . .
C65 C 0.90182(17) -0.01161(18) 0.7860(2) 0.0369(7) Uani 1 1 d . . .
H65 H 0.9352 0.0180 0.8054 0.044 Uiso 1 1 calc R . .
C66 C 0.85495(15) 0.01836(16) 0.7342(2) 0.0278(7) Uani 1 1 d . . .
H66 H 0.8564 0.0684 0.7208 0.033 Uiso 1 1 calc R . .
C1 C 0.56204(15) 0.21606(18) 0.45066(19) 0.0360(7) Uani 1 1 d . . .
C2 C 0.48738(14) 0.30620(17) 0.71551(18) 0.0303(6) Uani 1 1 d . . .
F1 F 0.60810(9) 0.19271(14) 0.39843(13) 0.0585(6) Uani 1 1 d . . .
F2 F 0.58142(12) 0.27959(13) 0.48402(15) 0.0663(7) Uani 1 1 d . . .
F3 F 0.55848(10) 0.16644(12) 0.51302(12) 0.0518(5) Uani 1 1 d . . .
F4 F 0.48752(11) 0.37401(11) 0.68052(13) 0.0550(6) Uani 1 1 d . . .
F5 F 0.42636(9) 0.28524(12) 0.71847(12) 0.0462(5) Uani 1 1 d . . .
F6 F 0.51837(10) 0.26203(12) 0.66351(13) 0.0516(5) Uani 1 1 d . . .
O1 O 0.49763(13) 0.28161(13) 0.33630(15) 0.0469(6) Uani 1 1 d . . .
O2 O 0.44287(11) 0.24526(13) 0.46531(15) 0.0415(5) Uani 1 1 d . . .
O3 O 0.47454(12) 0.15305(13) 0.36331(14) 0.0407(6) Uani 1 1 d . . .
O4 O 0.48824(12) 0.36227(14) 0.86464(14) 0.0436(6) Uani 1 1 d . . .
O5 O 0.51651(16) 0.23352(14) 0.84713(17) 0.0560(7) Uani 1 1 d . . .
O6 O 0.58942(11) 0.32871(15) 0.80064(16) 0.0517(7) Uani 1 1 d . . .
S1 S 0.48533(4) 0.22538(4) 0.39755(5) 0.02677(15) Uani 1 1 d . . .
S2 S 0.52458(3) 0.30820(4) 0.81914(5) 0.02830(15) Uani 1 1 d . . .

loop_
_atom_site_aniso_label
_atom_site_aniso_U_11
_atom_site_aniso_U_22
_atom_site_aniso_U_33
_atom_site_aniso_U_23
_atom_site_aniso_U_13
_atom_site_aniso_U_12
Sn1 0.02073(9) 0.02173(8) 0.01996(8) -0.00198(7) 0.00034(7) 0.00144(6)
O11 0.0198(9) 0.0289(9) 0.0237(9) -0.0004(8) -0.0009(7) -0.0028(8)
O12 0.0223(10) 0.0318(10) 0.0260(9) 0.0005(8) 0.0005(8) -0.0064(8)
C11 0.0262(15) 0.0241(13) 0.0171(13) 0.0003(11) -0.0021(11) 0.0025(11)
C12 0.0238(14) 0.0242(13) 0.0235(13) -0.0004(10) 0.0043(11) 0.0033(11)
C13 0.041(2) 0.0262(16) 0.0422(18) -0.0061(13) 0.0144(15) 0.0047(14)
C14 0.0336(18) 0.0430(18) 0.0250(15) 0.0053(13) -0.0006(13) 0.0044(14)
C15 0.0293(16) 0.0395(16) 0.0270(14) -0.0026(13) -0.0069(12) -0.0018(13)
C16 0.0249(15) 0.0316(14) 0.0277(14) -0.0006(12) -0.0014(12) -0.0011(12)
C17 0.0281(16) 0.0317(14) 0.0282(15) 0.0072(12) -0.0003(12) -0.0042(12)
C18 0.0176(12) 0.0361(12) 0.0299(14) 0.0002(14) -0.0058(12) -0.0055(10)
C19 0.0272(17) 0.055(2) 0.0369(18) 0.0007(16) -0.0018(14) 0.0100(15)
C110 0.0407(18) 0.0438(15) 0.0488(19) 0.0004(18) -0.0109(17) -0.0175(13)
C111 0.0276(16) 0.0473(17) 0.0308(15) -0.0001(14) -0.0044(13) -0.0058(14)
C112 0.0350(19) 0.054(2) 0.0361(18) 0.0114(16) -0.0135(15) -0.0129(16)
C113 0.0257(13) 0.0258(11) 0.0333(16) -0.0036(13) 0.0051(14) -0.0064(10)
C114 0.0357(18) 0.0349(16) 0.0442(18) -0.0077(15) 0.0037(15) -0.0105(14)
C115 0.0351(18) 0.0279(15) 0.0353(17) 0.0026(13) 0.0074(14) -0.0047(13)
C116 0.0270(16) 0.0377(15) 0.0452(18) -0.0038(14) 0.0072(13) -0.0013(14)
C21 0.0223(12) 0.0233(11) 0.0271(14) 0.0015(13) -0.0001(13) -0.0012(9)
C22 0.0388(19) 0.0261(15) 0.0263(15) -0.0005(12) 0.0040(14) 0.0008(14)
C23 0.0271(16) 0.0339(15) 0.0252(14) 0.0025(12) 0.0039(12) 0.0040(13)
C24 0.0289(14) 0.0239(12) 0.055(2) -0.0043(16) -0.0051(17) 0.0035(10)
C25 0.038(2) 0.0331(17) 0.0398(18) 0.0050(14) -0.0118(15) 0.0028(15)
C26 0.0330(18) 0.0320(16) 0.0267(15) -0.0022(12) -0.0031(13) 0.0034(14)
C31 0.0229(14) 0.0230(13) 0.0246(14) -0.0072(11) 0.0079(11) -0.0037(11)
C32 0.0316(17) 0.0232(13) 0.0342(15) -0.0018(12) 0.0029(13) -0.0011(12)
C33 0.0308(17) 0.0249(14) 0.0489(19) -0.0082(14) 0.0107(15) 0.0036(13)
C34 0.0359(19) 0.0402(17) 0.0431(18) -0.0134(15) 0.0172(15) -0.0062(15)
C35 0.0338(18) 0.057(2) 0.0270(17) -0.0141(15) 0.0060(13) -0.0116(16)
C36 0.0242(15) 0.0375(16) 0.0285(15) -0.0055(13) 0.0050(12) -0.0020(13)
Sn2 0.02109(9) 0.01614(7) 0.02987(10) -0.00074(8) 0.00094(8) 0.00074(6)
O21 0.0214(10) 0.0185(9) 0.0330(11) 0.0003(8) 0.0066(8) 0.0016(7)
O22 0.0242(10) 0.0193(8) 0.0345(11) -0.0037(8) 0.0101(9) 0.0001(8)
C41 0.0225(12) 0.0159(10) 0.0204(12) 0.0006(12) -0.0044(11) 0.0033(9)
C42 0.0210(13) 0.0212(12) 0.0202(13) 0.0008(10) -0.0024(10) 0.0024(11)
C43 0.0304(15) 0.0225(12) 0.0280(15) -0.0024(11) 0.0008(12) 0.0069(12)
C44 0.0370(15) 0.0169(11) 0.0328(16) -0.0029(12) 0.0046(15) 0.0012(10)
C45 0.0336(17) 0.0234(13) 0.0298(14) -0.0023(12) 0.0040(13) -0.0054(12)
C46 0.0227(13) 0.0219(12) 0.0212(13) -0.0031(10) -0.0044(10) -0.0001(11)
C47 0.0221(14) 0.0228(13) 0.0318(15) 0.0009(12) 0.0040(12) 0.0041(11)
C48 0.0251(15) 0.0277(14) 0.0358(17) 0.0013(12) 0.0097(13) -0.0055(12)
C49 0.050(2) 0.0365(16) 0.0346(17) 0.0020(14) 0.0162(15) 0.0004(15)
C410 0.031(2) 0.076(3) 0.051(2) -0.004(2) 0.0029(17) -0.0215(19)
C411 0.049(2) 0.0287(16) 0.076(3) 0.0128(17) 0.032(2) 0.0030(16)
C412 0.0257(15) 0.0230(13) 0.0300(15) -0.0027(12) 0.0022(12) -0.0011(11)
C413 0.0271(16) 0.0251(14) 0.0268(14) -0.0035(12) 0.0066(12) 0.0047(12)
C414 0.059(3) 0.0365(18) 0.094(3) -0.025(2) 0.038(2) -0.0046(18)
C415 0.050(3) 0.090(3) 0.058(3) -0.022(2) -0.010(2) 0.037(2)
C416 0.075(3) 0.057(2) 0.039(2) -0.0063(18) 0.012(2) 0.015(2)
C51 0.0237(15) 0.0317(14) 0.0320(16) -0.0114(12) 0.0061(13) -0.0067(12)
C52 0.045(2) 0.0327(16) 0.054(2) -0.0148(15) 0.0135(18) -0.0134(15)
C53 0.065(3) 0.058(2) 0.054(2) -0.032(2) 0.024(2) -0.035(2)
C54 0.071(3) 0.104(4) 0.035(2) -0.025(2) 0.017(2) -0.057(3)
C55 0.046(2) 0.107(4) 0.035(2) -0.002(2) -0.0014(18) -0.019(2)
C56 0.039(2) 0.049(2) 0.0352(18) -0.0052(16) -0.0013(15) -0.0048(17)
C61 0.0233(15) 0.0210(13) 0.0287(15) 0.0029(11) 0.0040(12) 0.0036(11)
C62 0.0368(19) 0.0220(14) 0.0481(19) 0.0043(13) 0.0012(15) 0.0004(13)
C63 0.050(2) 0.0278(15) 0.055(2) 0.0137(15) 0.0011(17) 0.0134(15)
C64 0.044(2) 0.0372(16) 0.0384(18) 0.0028(15) -0.0020(15) 0.0128(15)
C65 0.0378(19) 0.0391(17) 0.0339(17) -0.0035(14) -0.0026(14) -0.0017(15)
C66 0.0324(17) 0.0226(14) 0.0282(16) 0.0042(12) -0.0002(13) 0.0002(12)
C1 0.0285(17) 0.0520(19) 0.0275(15) -0.0018(14) 0.0043(13) 0.0009(14)
C2 0.0242(15) 0.0356(15) 0.0310(15) -0.0022(13) 0.0010(12) 0.0034(13)
F1 0.0292(11) 0.1038(18) 0.0426(12) 0.0035(12) 0.0100(9) 0.0176(12)
F2 0.0614(15) 0.0757(15) 0.0617(15) -0.0189(13) -0.0152(12) -0.0278(13)
F3 0.0466(12) 0.0747(14) 0.0342(10) 0.0137(10) -0.0004(9) 0.0183(11)
F4 0.0627(15) 0.0554(12) 0.0470(12) 0.0200(10) -0.0037(11) 0.0072(11)
F5 0.0277(10) 0.0726(14) 0.0383(11) -0.0134(10) -0.0034(8) -0.0064(9)
F6 0.0444(12) 0.0733(14) 0.0371(11) -0.0210(10) 0.0026(9) 0.0181(11)
O1 0.0471(15) 0.0448(14) 0.0487(15) 0.0208(12) -0.0029(12) -0.0067(12)
O2 0.0295(12) 0.0471(13) 0.0479(13) -0.0018(11) 0.0100(10) 0.0065(10)
O3 0.0459(14) 0.0401(12) 0.0359(12) -0.0096(10) 0.0036(11) -0.0173(11)
O4 0.0410(14) 0.0552(15) 0.0347(12) -0.0171(11) -0.0018(11) 0.0088(12)
O5 0.076(2) 0.0406(13) 0.0518(17) 0.0155(12) -0.0157(14) -0.0012(14)
O6 0.0211(11) 0.0771(18) 0.0569(15) -0.0111(14) -0.0059(11) -0.0029(12)
S1 0.0227(4) 0.0295(3) 0.0281(3) 0.0024(3) 0.0012(3) -0.0027(3)
S2 0.0254(4) 0.0320(3) 0.0275(3) -0.0014(3) -0.0052(3) 0.0035(3)

loop_
_geom_bond_atom_site_label_1
_geom_bond_atom_site_label_2
_geom_bond_distance
_geom_bond_site_symmetry_2
_geom_bond_publ_flag
Sn1 C11 2.088(3) . ?
Sn1 C21 2.110(2) . ?
Sn1 C31 2.112(3) . ?
Sn1 O11 2.3590(18) . ?
Sn1 O12 2.3764(19) . ?
O11 C17 1.449(3) . ?
O11 C18 1.495(3) . ?
O12 C112 1.440(4) . ?
O12 C113 1.489(3) . ?
C11 C16 1.384(4) . ?
C11 C12 1.389(4) . ?
C12 C23 1.393(4) . ?
C12 C17 1.501(4) . ?
C13 C24 1.374(5) . ?
C13 C22 1.389(5) . ?
C13 H13 0.9300 . ?
C14 C15 1.379(4) . ?
C14 C23 1.383(5) . ?
C14 H14 0.9300 . ?
C15 C16 1.390(4) . ?
C15 H15 0.9300 . ?
C16 C112 1.504(4) . ?
C17 H17A 0.9700 . ?
C17 H17B 0.9700 . ?
C18 C19 1.514(4) . ?
C18 C110 1.515(4) . ?
C18 C111 1.516(4) . ?
C19 H19A 0.9600 . ?
C19 H19B 0.9600 . ?
C19 H19C 0.9600 . ?
C110 H11A 0.9600 . ?
C110 H11B 0.9600 . ?
C110 H11C 0.9600 . ?
C111 H11D 0.9600 . ?
C111 H11E 0.9600 . ?
C111 H11F 0.9600 . ?
C112 H11G 0.9700 . ?
C112 H11H 0.9700 . ?
C113 C115 1.516(4) . ?
C113 C114 1.519(4) . ?
C113 C116 1.524(4) . ?
C114 H11I 0.9600 . ?
C114 H11J 0.9600 . ?
C114 H11K 0.9600 . ?
C115 H11L 0.9600 . ?
C115 H11M 0.9600 . ?
C115 H11N 0.9600 . ?
C116 H11O 0.9600 . ?
C116 H11P 0.9600 . ?
C116 H11Q 0.9600 . ?
C21 C26 1.389(4) . ?
C21 C22 1.393(4) . ?
C22 H22 0.9300 . ?
C23 H23 0.9300 . ?
C24 C25 1.379(5) . ?
C24 H24 0.9300 . ?
C25 C26 1.395(5) . ?
C25 H25 0.9300 . ?
C26 H26 0.9300 . ?
C31 C36 1.381(4) . ?
C31 C32 1.401(4) . ?
C32 C33 1.390(4) . ?
C32 H32 0.9300 . ?
C33 C34 1.374(5) . ?
C33 H33 0.9300 . ?
C34 C35 1.384(5) . ?
C34 H34 0.9300 . ?
C35 C36 1.395(4) . ?
C35 H35 0.9300 . ?
C36 H36 0.9300 . ?
Sn2 C41 2.091(2) . ?
Sn2 C51 2.111(3) . ?
Sn2 C61 2.115(3) . ?
Sn2 O21 2.3707(19) . ?
Sn2 O22 2.3906(19) . ?
O21 C47 1.450(3) . ?
O21 C48 1.486(3) . ?
O22 C412 1.439(3) . ?
O22 C413 1.485(3) . ?
C41 C46 1.385(4) . ?
C41 C42 1.386(4) . ?
C42 C43 1.389(4) . ?
C42 C47 1.508(4) . ?
C43 C44 1.381(4) . ?
C43 H43 0.9300 . ?
C44 C45 1.397(4) . ?
C44 H44 0.9300 . ?
C45 C46 1.385(4) . ?
C45 H45 0.9300 . ?
C46 C412 1.505(4) . ?
C47 H47A 0.9700 . ?
C47 H47B 0.9700 . ?
C48 C411 1.505(4) . ?
C48 C410 1.514(5) . ?
C48 C49 1.520(4) . ?
C49 H49A 0.9600 . ?
C49 H49B 0.9600 . ?
C49 H49C 0.9600 . ?
C410 H41A 0.9600 . ?
C410 H41B 0.9600 . ?
C410 H41C 0.9600 . ?
C411 H41D 0.9600 . ?
C411 H41E 0.9600 . ?
C411 H41F 0.9600 . ?
C412 H41G 0.9700 . ?
C412 H41H 0.9700 . ?
C413 C415 1.496(5) . ?
C413 C416 1.521(5) . ?
C413 C414 1.523(5) . ?
C414 H41I 0.9600 . ?
C414 H41J 0.9600 . ?
C414 H41K 0.9600 . ?
C415 H41L 0.9600 . ?
C415 H41M 0.9600 . ?
C415 H41N 0.9600 . ?
C416 H41O 0.9600 . ?
C416 H41P 0.9600 . ?
C416 H41Q 0.9600 . ?
C51 C56 1.379(5) . ?
C51 C52 1.408(4) . ?
C52 C53 1.388(5) . ?
C52 H52 0.9300 . ?
C53 C54 1.356(7) . ?
C53 H53 0.9300 . ?
C54 C55 1.376(7) . ?
C54 H54 0.9300 . ?
C55 C56 1.395(5) . ?
C55 H55 0.9300 . ?
C56 H56 0.9300 . ?
C61 C66 1.386(4) . ?
C61 C62 1.396(4) . ?
C62 C63 1.391(5) . ?
C62 H62 0.9300 . ?
C63 C64 1.377(5) . ?
C63 H63 0.9300 . ?
C64 C65 1.377(5) . ?
C64 H64 0.9300 . ?
C65 C66 1.388(5) . ?
C65 H65 0.9300 . ?
C66 H66 0.9300 . ?
C1 F2 1.328(4) . ?
C1 F1 1.338(4) . ?
C1 F3 1.340(4) . ?
C1 S1 1.816(3) . ?
C2 F6 1.319(3) . ?
C2 F5 1.328(4) . ?
C2 F4 1.346(4) . ?
C2 S2 1.823(3) . ?
O1 S1 1.431(2) . ?
O2 S1 1.441(2) . ?
O3 S1 1.434(2) . ?
O4 S2 1.433(2) . ?
O5 S2 1.431(3) . ?
O6 S2 1.432(2) . ?
